data_4036898
loop_
_publ_author_name
'Feng, Zeya'
'Jiao, Lijuan'
'Feng, Yuanmei'
'Yu, Changjiang'
'Chen, Na'
'Wei, Yun'
'Mu, Xiaolong'
'Hao, Erhong'

_publ_section_title
;
 Regioselective and Stepwise Syntheses of Functionalized BODIPY Dyes
 through Palladium-Catalyzed Cross-Coupling Reactions and Direct C-H
 Arylations.
;
_journal_issue 15
_journal_name_full 'The Journal of organic chemistry'
_journal_page_first 6281
_journal_page_last 6291
_journal_paper_doi 10.1021/acs.joc.6b00858
_journal_volume 81
_journal_year 2016
_chemical_formula_sum 'C90 H73 B Br4 F2 N2 P4 Pd2'
_chemical_formula_weight 1887.63
_space_group_IT_number 14
_space_group_name_Hall '-P 2yn'
_space_group_name_H-M_alt 'P 1 21/n 1'
_symmetry_cell_setting monoclinic
_symmetry_space_group_name_H-M 'P 1 21/n 1'
_atom_sites_solution_hydrogens geom
_atom_sites_solution_primary direct
_atom_sites_solution_secondary difmap
_audit_creation_method SHELXL-97
_cell_angle_alpha 90.00
_cell_angle_beta 107.773(2)
_cell_angle_gamma 90.00
_cell_formula_units_Z 4
_cell_length_a 18.476(4)
_cell_length_b 25.380(5)
_cell_length_c 20.823(4)
_cell_measurement_reflns_used 9961
_cell_measurement_temperature 293(2)
_cell_measurement_theta_max 21.89
_cell_measurement_theta_min 2.18
_cell_volume 9298(3)
_computing_cell_refinement 'Bruker SMART'
_computing_data_collection 'Bruker SMART'
_computing_data_reduction 'Bruker SAINT'
_computing_molecular_graphics 'Bruker SHELXTL'
_computing_publication_material 'Bruker SHELXTL'
_computing_structure_refinement 'SHELXL-97 (Sheldrick, 1997)'
_computing_structure_solution 'SHELXS-97 (Sheldrick, 1990)'
_diffrn_ambient_temperature 293(2)
_diffrn_measured_fraction_theta_full 0.983
_diffrn_measured_fraction_theta_max 0.983
_diffrn_measurement_device_type 'CCD area detector'
_diffrn_measurement_method 'phi and omega scans'
_diffrn_radiation_monochromator graphite
_diffrn_radiation_source 'fine-focus sealed tube'
_diffrn_radiation_type MoK\a
_diffrn_radiation_wavelength 0.71073
_diffrn_reflns_av_R_equivalents 0.0741
_diffrn_reflns_av_sigmaI/netI 0.0961
_diffrn_reflns_limit_h_max 23
_diffrn_reflns_limit_h_min -23
_diffrn_reflns_limit_k_max 32
_diffrn_reflns_limit_k_min -32
_diffrn_reflns_limit_l_max 26
_diffrn_reflns_limit_l_min -24
_diffrn_reflns_number 77656
_diffrn_reflns_theta_full 27.25
_diffrn_reflns_theta_max 27.25
_diffrn_reflns_theta_min 1.29
_exptl_absorpt_coefficient_mu 2.219
_exptl_absorpt_correction_T_max 0.6652
_exptl_absorpt_correction_T_min 0.6293
_exptl_absorpt_correction_type multi-scan
_exptl_crystal_colour colorless
_exptl_crystal_density_diffrn 1.348
_exptl_crystal_density_method 'not measured'
_exptl_crystal_description block
_exptl_crystal_F_000 3768
_exptl_crystal_size_max 0.23
_exptl_crystal_size_mid 0.21
_exptl_crystal_size_min 0.20
_platon_squeeze_details
;
;
_refine_diff_density_max 0.630
_refine_diff_density_min -0.606
_refine_diff_density_rms 0.072
_refine_ls_extinction_method none
_refine_ls_goodness_of_fit_ref 1.085
_refine_ls_hydrogen_treatment mixed
_refine_ls_matrix_type full
_refine_ls_number_parameters 949
_refine_ls_number_reflns 20483
_refine_ls_number_restraints 0
_refine_ls_restrained_S_all 1.085
_refine_ls_R_factor_all 0.1108
_refine_ls_R_factor_gt 0.0482
_refine_ls_shift/su_max 0.002
_refine_ls_shift/su_mean 0.000
_refine_ls_structure_factor_coef Fsqd
_refine_ls_weighting_details 'calc w=1/[\s^2^(Fo^2^)+(0.0100P)^2^+0.0000P] where P=(Fo^2^+2Fc^2^)/3'
_refine_ls_weighting_scheme calc
_refine_ls_wR_factor_gt 0.0668
_refine_ls_wR_factor_ref 0.0723
_reflns_number_gt 10576
_reflns_number_total 20483
_reflns_threshold_expression >2sigma(I)
_cod_data_source_file jo6b00858_si_006.cif
_cod_data_source_block 151203c_0m
_cod_depositor_comments
;
The following automatic conversions were performed:

data item '_symmetry_cell_setting' value 'Monoclinic' was changed to
'monoclinic' in accordance with the
/home/saulius/struct/COD-crude-data/automatic-downloads/DataCite-retrospective/ACS/depositions/lib/dictionaries/cif_core.dic
dictionary named 'cif_core.dic' version 2.4.2 last updated on
2011-04-26.

Automatic conversion script
Id: cif_fix_values 6909 2019-04-08 15:41:33Z antanas 
;
_cod_original_sg_symbol_H-M P2(1)/n
_cod_database_code 4036898

loop_
_symmetry_equiv_pos_as_xyz
'x, y, z'
'-x+1/2, y+1/2, -z+1/2'
'-x, -y, -z'
'x-1/2, -y-1/2, z-1/2'

loop_
_atom_site_label
_atom_site_type_symbol
_atom_site_fract_x
_atom_site_fract_y
_atom_site_fract_z
_atom_site_U_iso_or_equiv
_atom_site_adp_type
_atom_site_occupancy
_atom_site_symmetry_multiplicity
_atom_site_calc_flag
_atom_site_refinement_flags
B1 B 0.1188(2) 0.64347(16) 0.7857(2) 0.0387(11) Uani 1 1 d .
Br1 Br 0.09882(2) 0.649573(16) 0.518094(18) 0.06063(13) Uani 1 1 d .
Br2 Br 0.37927(2) 0.675509(16) 0.73482(2) 0.06515(13) Uani 1 1 d .
Br3 Br -0.03603(3) 0.58934(2) 0.96271(2) 0.08310(16) Uani 1 1 d .
Br4 Br 0.24732(3) 0.693021(19) 1.04996(2) 0.08624(17) Uani 1 1 d .
C1 C 0.12812(19) 0.64707(12) 0.66379(16) 0.0330(9) Uani 1 1 d .
C2 C 0.0757(2) 0.63924(12) 0.59919(16) 0.0399(9) Uani 1 1 d .
C3 C 0.0071(2) 0.62415(13) 0.60391(17) 0.0417(10) Uani 1 1 d .
H3 H -0.0364 0.6164 0.5685 0.050 Uiso 1 1 calc R
C4 C 0.0149(2) 0.62255(13) 0.67262(18) 0.0368(9) Uani 1 1 d .
C5 C -0.0363(2) 0.60667(13) 0.70599(18) 0.0395(9) Uani 1 1 d .
C6 C -0.0155(2) 0.60784(13) 0.77584(19) 0.0426(10) Uani 1 1 d .
C7 C -0.0572(2) 0.59412(14) 0.8197(2) 0.0552(11) Uani 1 1 d .
H7 H -0.1067 0.5812 0.8077 0.066 Uiso 1 1 calc R
C8 C -0.0111(2) 0.60344(14) 0.88307(18) 0.0486(10) Uani 1 1 d .
C9 C 0.0583(2) 0.62486(13) 0.88050(18) 0.0432(10) Uani 1 1 d .
C10 C -0.1136(2) 0.58681(15) 0.66729(17) 0.0444(10) Uani 1 1 d .
C11 C -0.1292(2) 0.53331(17) 0.67065(18) 0.0525(11) Uani 1 1 d .
C12 C -0.2032(3) 0.51529(19) 0.6376(2) 0.0736(14) Uani 1 1 d .
H12 H -0.2138 0.4796 0.6393 0.088 Uiso 1 1 calc R
C13 C -0.2601(3) 0.5485(2) 0.6032(2) 0.0836(16) Uani 1 1 d .
C14 C -0.2431(3) 0.6000(2) 0.5993(2) 0.0824(15) Uani 1 1 d .
H14 H -0.2812 0.6227 0.5752 0.099 Uiso 1 1 calc R
C15 C -0.1705(2) 0.62033(17) 0.6298(2) 0.0597(11) Uani 1 1 d .
C16 C -0.0711(2) 0.49384(15) 0.7072(2) 0.0724(13) Uani 1 1 d .
H16A H -0.0715 0.4911 0.7531 0.109 Uiso 1 1 calc R
H16B H -0.0217 0.5050 0.7065 0.109 Uiso 1 1 calc R
H16C H -0.0828 0.4602 0.6855 0.109 Uiso 1 1 calc R
C17 C -0.3403(3) 0.5277(2) 0.5693(3) 0.145(2) Uani 1 1 d .
H17A H -0.3755 0.5566 0.5594 0.218 Uiso 1 1 calc R
H17B H -0.3540 0.5035 0.5991 0.218 Uiso 1 1 calc R
H17C H -0.3419 0.5100 0.5282 0.218 Uiso 1 1 calc R
C18 C -0.1554(2) 0.67809(16) 0.6208(2) 0.0891(15) Uani 1 1 d .
H18A H -0.1531 0.6839 0.5759 0.134 Uiso 1 1 calc R
H18B H -0.1079 0.6881 0.6528 0.134 Uiso 1 1 calc R
H18C H -0.1956 0.6989 0.6279 0.134 Uiso 1 1 calc R
C19 C 0.1230(2) 0.77508(13) 0.6860(2) 0.0454(10) Uani 1 1 d .
C20 C 0.0685(3) 0.76815(14) 0.6235(2) 0.0600(12) Uani 1 1 d .
H20 H 0.0811 0.7506 0.5892 0.072 Uiso 1 1 calc R
C21 C -0.0043(3) 0.78737(17) 0.6127(2) 0.0756(14) Uani 1 1 d .
H21 H -0.0404 0.7822 0.5709 0.091 Uiso 1 1 calc R
C22 C -0.0244(3) 0.81357(18) 0.6616(3) 0.0833(15) Uani 1 1 d .
H22 H -0.0734 0.8266 0.6533 0.100 Uiso 1 1 calc R
C23 C 0.0287(3) 0.82047(17) 0.7234(3) 0.0767(14) Uani 1 1 d .
H23 H 0.0158 0.8384 0.7573 0.092 Uiso 1 1 calc R
C24 C 0.1021(2) 0.80084(14) 0.7356(2) 0.0540(11) Uani 1 1 d .
H24 H 0.1374 0.8052 0.7780 0.065 Uiso 1 1 calc R
C25 C 0.2783(2) 0.78007(15) 0.77450(19) 0.0495(10) Uani 1 1 d .
C26 C 0.2943(2) 0.75209(16) 0.8337(2) 0.0588(11) Uani 1 1 d .
H26 H 0.2714 0.7195 0.8338 0.071 Uiso 1 1 calc R
C27 C 0.3432(3) 0.77103(19) 0.8925(2) 0.0794(14) Uani 1 1 d .
H27 H 0.3536 0.7515 0.9321 0.095 Uiso 1 1 calc R
C28 C 0.3767(3) 0.8195(2) 0.8923(3) 0.1018(18) Uani 1 1 d .
H28 H 0.4103 0.8327 0.9319 0.122 Uiso 1 1 calc R
C29 C 0.3613(3) 0.8476(2) 0.8356(3) 0.118(2) Uani 1 1 d .
H29 H 0.3844 0.8802 0.8363 0.142 Uiso 1 1 calc R
C30 C 0.3117(3) 0.82907(17) 0.7754(2) 0.0831(15) Uani 1 1 d .
H30 H 0.3009 0.8493 0.7364 0.100 Uiso 1 1 calc R
C31 C 0.2425(2) 0.78641(17) 0.62945(19) 0.0536(11) Uani 1 1 d .
C32 C 0.2124(3) 0.83422(17) 0.6067(2) 0.0785(14) Uani 1 1 d .
H32 H 0.1758 0.8486 0.6239 0.094 Uiso 1 1 calc R
C33 C 0.2343(4) 0.8622(2) 0.5589(3) 0.0976(18) Uani 1 1 d .
H33 H 0.2131 0.8952 0.5450 0.117 Uiso 1 1 calc R
C34 C 0.2845(4) 0.8426(2) 0.5330(3) 0.110(2) Uani 1 1 d .
H34 H 0.2990 0.8613 0.5005 0.132 Uiso 1 1 calc R
C35 C 0.3156(3) 0.7947(3) 0.5540(3) 0.142(3) Uani 1 1 d .
H35 H 0.3518 0.7807 0.5361 0.170 Uiso 1 1 calc R
C36 C 0.2933(3) 0.7665(2) 0.6025(3) 0.0991(18) Uani 1 1 d .
H36 H 0.3142 0.7335 0.6160 0.119 Uiso 1 1 calc R
C37 C 0.3110(2) 0.52929(14) 0.73022(19) 0.0462(10) Uani 1 1 d .
C38 C 0.3504(2) 0.54601(15) 0.7927(2) 0.0611(12) Uani 1 1 d .
H38 H 0.3526 0.5818 0.8026 0.073 Uiso 1 1 calc R
C39 C 0.3877(3) 0.5103(2) 0.8422(2) 0.0851(15) Uani 1 1 d .
H39 H 0.4149 0.5224 0.8849 0.102 Uiso 1 1 calc R
C40 C 0.3850(3) 0.45746(19) 0.8289(3) 0.0849(15) Uani 1 1 d .
H40 H 0.4108 0.4337 0.8620 0.102 Uiso 1 1 calc R
C41 C 0.3440(3) 0.44019(16) 0.7668(3) 0.0836(15) Uani 1 1 d .
H41 H 0.3410 0.4043 0.7572 0.100 Uiso 1 1 calc R
C42 C 0.3068(2) 0.47580(16) 0.7180(2) 0.0672(13) Uani 1 1 d .
H42 H 0.2782 0.4635 0.6759 0.081 Uiso 1 1 calc R
C43 C 0.1874(2) 0.53441(13) 0.61276(18) 0.0405(9) Uani 1 1 d .
C44 C 0.1316(2) 0.51982(13) 0.64056(18) 0.0457(10) Uani 1 1 d .
H44 H 0.1324 0.5334 0.6823 0.055 Uiso 1 1 calc R
C45 C 0.0752(2) 0.48584(15) 0.6080(2) 0.0569(11) Uani 1 1 d .
H45 H 0.0381 0.4764 0.6276 0.068 Uiso 1 1 calc R
C46 C 0.0731(2) 0.46546(16) 0.5460(2) 0.0627(12) Uani 1 1 d .
H46 H 0.0344 0.4425 0.5236 0.075 Uiso 1 1 calc R
C47 C 0.1278(3) 0.47902(16) 0.5180(2) 0.0693(13) Uani 1 1 d .
H47 H 0.1265 0.4649 0.4765 0.083 Uiso 1 1 calc R
C48 C 0.1850(2) 0.51336(15) 0.54997(19) 0.0577(11) Uani 1 1 d .
H48 H 0.2219 0.5226 0.5300 0.069 Uiso 1 1 calc R
C49 C 0.3303(2) 0.57960(16) 0.6124(2) 0.0551(11) Uani 1 1 d .
C50 C 0.3958(3) 0.54966(17) 0.6248(2) 0.0780(14) Uani 1 1 d .
H50 H 0.4081 0.5257 0.6603 0.094 Uiso 1 1 calc R
C51 C 0.4433(3) 0.5549(2) 0.5849(3) 0.106(2) Uani 1 1 d .
H51 H 0.4864 0.5339 0.5932 0.128 Uiso 1 1 calc R
C52 C 0.4278(4) 0.5900(3) 0.5347(4) 0.114(2) Uani 1 1 d .
H52 H 0.4609 0.5939 0.5091 0.137 Uiso 1 1 calc R
C53 C 0.3640(4) 0.6199(2) 0.5207(3) 0.112(2) Uani 1 1 d .
H53 H 0.3528 0.6434 0.4848 0.134 Uiso 1 1 calc R
C54 C 0.3150(3) 0.61562(18) 0.5600(2) 0.0790(14) Uani 1 1 d .
H54 H 0.2721 0.6369 0.5510 0.095 Uiso 1 1 calc R
C55 C 0.0567(3) 0.7397(2) 1.0380(2) 0.0790(15) Uani 1 1 d .
C56 C 0.0530(3) 0.6976(2) 1.0758(3) 0.0947(17) Uani 1 1 d .
H56 H 0.0612 0.6642 1.0612 0.114 Uiso 1 1 calc R
C57 C 0.0368(4) 0.7033(3) 1.1383(3) 0.137(2) Uani 1 1 d .
H57 H 0.0348 0.6740 1.1645 0.164 Uiso 1 1 calc R
C58 C 0.0247(5) 0.7516(3) 1.1582(4) 0.194(4) Uani 1 1 d .
H58 H 0.0154 0.7558 1.1993 0.233 Uiso 1 1 calc R
C59 C 0.0257(6) 0.7929(3) 1.1213(4) 0.232(5) Uani 1 1 d .
H59 H 0.0151 0.8259 1.1355 0.278 Uiso 1 1 calc R
C60 C 0.0426(4) 0.7879(3) 1.0603(3) 0.182(4) Uani 1 1 d .
H60 H 0.0441 0.8177 1.0349 0.218 Uiso 1 1 calc R
C61 C 0.1017(3) 0.79431(18) 0.9343(2) 0.0696(13) Uani 1 1 d .
C62 C 0.0512(3) 0.8363(2) 0.9162(2) 0.0912(16) Uani 1 1 d .
H62 H -0.0001 0.8306 0.9108 0.109 Uiso 1 1 calc R
C63 C 0.0753(5) 0.8855(3) 0.9061(3) 0.119(2) Uani 1 1 d .
H63 H 0.0412 0.9135 0.8962 0.143 Uiso 1 1 calc R
C64 C 0.1478(6) 0.8932(3) 0.9106(3) 0.128(3) Uani 1 1 d .
H64 H 0.1635 0.9267 0.9026 0.154 Uiso 1 1 calc R
C65 C 0.2000(4) 0.8532(3) 0.9267(3) 0.113(2) Uani 1 1 d .
H65 H 0.2506 0.8595 0.9300 0.136 Uiso 1 1 calc R
C66 C 0.1758(4) 0.8026(2) 0.9382(2) 0.0882(16) Uani 1 1 d .
H66 H 0.2103 0.7748 0.9484 0.106 Uiso 1 1 calc R
C67 C -0.0275(3) 0.72995(17) 0.8982(2) 0.0685(13) Uani 1 1 d .
C68 C -0.0908(4) 0.7220(2) 0.9188(3) 0.123(2) Uani 1 1 d .
H68 H -0.0843 0.7167 0.9645 0.147 Uiso 1 1 calc R
C69 C -0.1620(4) 0.7218(3) 0.8753(4) 0.180(4) Uani 1 1 d .
H69 H -0.2038 0.7164 0.8906 0.215 Uiso 1 1 calc R
C70 C -0.1714(4) 0.7295(3) 0.8091(4) 0.150(3) Uani 1 1 d .
H70 H -0.2202 0.7301 0.7788 0.180 Uiso 1 1 calc R
C71 C -0.1097(4) 0.7366(2) 0.7855(3) 0.1094(19) Uani 1 1 d .
H71 H -0.1167 0.7418 0.7398 0.131 Uiso 1 1 calc R
C72 C -0.0385(3) 0.73573(17) 0.8306(3) 0.0765(14) Uani 1 1 d .
H72 H 0.0034 0.7391 0.8150 0.092 Uiso 1 1 calc R
C73 C 0.2022(2) 0.5437(2) 1.0541(2) 0.0709(13) Uani 1 1 d .
C74 C 0.2188(3) 0.4910(2) 1.0666(2) 0.0877(16) Uani 1 1 d .
H74 H 0.2281 0.4697 1.0337 0.105 Uiso 1 1 calc R
C75 C 0.2216(3) 0.4699(2) 1.1293(3) 0.110(2) Uani 1 1 d .
H75 H 0.2343 0.4347 1.1387 0.132 Uiso 1 1 calc R
C76 C 0.2057(4) 0.5011(4) 1.1765(3) 0.134(3) Uani 1 1 d .
H76 H 0.2070 0.4868 1.2180 0.160 Uiso 1 1 calc R
C77 C 0.1883(4) 0.5522(3) 1.1640(3) 0.134(3) Uani 1 1 d .
H77 H 0.1780 0.5733 1.1967 0.161 Uiso 1 1 calc R
C78 C 0.1860(3) 0.5731(2) 1.1021(3) 0.0937(17) Uani 1 1 d .
H78 H 0.1729 0.6083 1.0932 0.112 Uiso 1 1 calc R
C79 C 0.3018(2) 0.57948(15) 0.98005(19) 0.0511(11) Uani 1 1 d .
C80 C 0.3572(3) 0.55022(19) 1.0240(2) 0.0864(15) Uani 1 1 d .
H80 H 0.3441 0.5249 1.0507 0.104 Uiso 1 1 calc R
C81 C 0.4325(3) 0.5583(2) 1.0286(3) 0.1065(19) Uani 1 1 d .
H81 H 0.4696 0.5375 1.0578 0.128 Uiso 1 1 calc R
C82 C 0.4536(3) 0.5959(2) 0.9915(3) 0.0879(16) Uani 1 1 d .
H82 H 0.5046 0.6017 0.9962 0.106 Uiso 1 1 calc R
C83 C 0.3987(3) 0.62503(17) 0.9474(2) 0.0729(13) Uani 1 1 d .
H83 H 0.4119 0.6503 0.9207 0.087 Uiso 1 1 calc R
C84 C 0.3234(2) 0.61693(16) 0.9424(2) 0.0601(12) Uani 1 1 d .
H84 H 0.2863 0.6375 0.9126 0.072 Uiso 1 1 calc R
C85 C 0.1644(2) 0.51976(14) 0.91543(18) 0.0475(10) Uani 1 1 d .
C86 C 0.1980(2) 0.50370(15) 0.8687(2) 0.0594(12) Uani 1 1 d .
H86 H 0.2425 0.5198 0.8667 0.071 Uiso 1 1 calc R
C87 C 0.1657(3) 0.46315(18) 0.8238(2) 0.0750(14) Uani 1 1 d .
H87 H 0.1887 0.4524 0.7920 0.090 Uiso 1 1 calc R
C88 C 0.1017(3) 0.43956(17) 0.8261(2) 0.0781(15) Uani 1 1 d .
H88 H 0.0807 0.4124 0.7963 0.094 Uiso 1 1 calc R
C89 C 0.0674(3) 0.45529(17) 0.8720(2) 0.0726(14) Uani 1 1 d .
H89 H 0.0228 0.4390 0.8732 0.087 Uiso 1 1 calc R
C90 C 0.0981(2) 0.49516(16) 0.9165(2) 0.0619(12) Uani 1 1 d .
H90 H 0.0741 0.5057 0.9477 0.074 Uiso 1 1 calc R
F1 F 0.13694(12) 0.69515(8) 0.80397(9) 0.0617(6) Uani 1 1 d .
F2 F 0.18284(11) 0.61287(8) 0.81070(9) 0.0595(6) Uani 1 1 d .
N1 N 0.08924(15) 0.63775(9) 0.70788(13) 0.0320(7) Uani 1 1 d .
N2 N 0.05553(16) 0.62560(10) 0.81516(14) 0.0370(7) Uani 1 1 d .
P1 P 0.21812(6) 0.75110(4) 0.69666(5) 0.0437(3) Uani 1 1 d .
P2 P 0.26511(6) 0.57527(4) 0.66306(5) 0.0438(3) Uani 1 1 d .
P3 P 0.06866(7) 0.73078(4) 0.95503(5) 0.0622(3) Uani 1 1 d .
P4 P 0.20242(6) 0.57333(4) 0.97458(5) 0.0523(3) Uani 1 1 d .
Pd1 Pd 0.239012(15) 0.661248(10) 0.690624(13) 0.03905(8) Uani 1 1 d .
Pd2 Pd 0.141312(17) 0.654231(12) 0.957241(14) 0.04940(9) Uani 1 1 d .

loop_
_atom_site_aniso_label
_atom_site_aniso_U_11
_atom_site_aniso_U_22
_atom_site_aniso_U_33
_atom_site_aniso_U_23
_atom_site_aniso_U_13
_atom_site_aniso_U_12
B1 0.039(3) 0.039(3) 0.036(3) 0.000(2) 0.008(2) -0.007(2)
Br1 0.0727(3) 0.0743(3) 0.0350(2) 0.0039(2) 0.0165(2) -0.0052(2)
Br2 0.0467(3) 0.0593(3) 0.0854(3) -0.0064(2) 0.0141(2) -0.0093(2)
Br3 0.0825(4) 0.1222(4) 0.0542(3) 0.0019(3) 0.0353(3) -0.0298(3)
Br4 0.0767(4) 0.0892(4) 0.0775(3) -0.0359(3) 0.0008(3) -0.0121(3)
C1 0.040(2) 0.027(2) 0.029(2) 0.0011(16) 0.0080(18) -0.0071(17)
C2 0.055(3) 0.037(2) 0.029(2) 0.0021(17) 0.014(2) -0.0011(19)
C3 0.043(3) 0.042(2) 0.032(2) 0.0013(18) -0.0019(19) -0.0013(19)
C4 0.041(2) 0.036(2) 0.033(2) 0.0018(18) 0.010(2) -0.0029(18)
C5 0.038(2) 0.033(2) 0.040(2) -0.0021(18) 0.001(2) -0.0005(18)
C6 0.042(2) 0.047(2) 0.039(3) 0.0043(19) 0.011(2) -0.0087(19)
C7 0.045(3) 0.067(3) 0.055(3) -0.002(2) 0.018(2) -0.017(2)
C8 0.055(3) 0.060(3) 0.035(2) 0.002(2) 0.019(2) -0.015(2)
C9 0.043(3) 0.048(2) 0.037(2) 0.0014(19) 0.009(2) -0.0064(19)
C10 0.047(3) 0.047(3) 0.037(2) -0.001(2) 0.009(2) -0.007(2)
C11 0.052(3) 0.066(3) 0.039(3) -0.004(2) 0.015(2) -0.011(2)
C12 0.073(4) 0.087(4) 0.060(3) -0.011(3) 0.019(3) -0.042(3)
C13 0.053(4) 0.120(5) 0.067(3) 0.011(3) 0.001(3) -0.028(3)
C14 0.044(3) 0.119(5) 0.069(3) 0.021(3) -0.005(3) -0.002(3)
C15 0.053(3) 0.068(3) 0.053(3) 0.004(2) 0.009(2) -0.003(3)
C16 0.080(3) 0.057(3) 0.079(3) -0.001(2) 0.024(3) -0.010(3)
C17 0.062(4) 0.208(7) 0.133(5) 0.024(5) -0.020(4) -0.066(4)
C18 0.076(3) 0.078(4) 0.093(4) 0.009(3) -0.005(3) 0.014(3)
C19 0.065(3) 0.028(2) 0.043(3) 0.0012(19) 0.016(2) -0.007(2)
C20 0.075(3) 0.046(3) 0.058(3) 0.004(2) 0.018(3) 0.007(2)
C21 0.072(4) 0.066(3) 0.070(4) 0.006(3) -0.006(3) 0.005(3)
C22 0.069(4) 0.078(4) 0.100(4) 0.011(3) 0.022(4) 0.017(3)
C23 0.085(4) 0.073(3) 0.078(4) 0.002(3) 0.034(3) 0.018(3)
C24 0.064(3) 0.047(3) 0.048(3) 0.002(2) 0.013(2) 0.002(2)
C25 0.056(3) 0.043(3) 0.049(3) -0.006(2) 0.015(2) -0.012(2)
C26 0.061(3) 0.055(3) 0.055(3) -0.012(2) 0.011(2) -0.013(2)
C27 0.084(4) 0.078(4) 0.061(3) -0.009(3) 0.000(3) -0.009(3)
C28 0.107(5) 0.107(5) 0.069(4) -0.028(3) -0.007(3) -0.038(4)
C29 0.152(6) 0.092(4) 0.095(4) -0.024(4) 0.013(4) -0.073(4)
C30 0.106(4) 0.059(3) 0.075(3) -0.010(3) 0.015(3) -0.033(3)
C31 0.063(3) 0.054(3) 0.047(3) 0.002(2) 0.020(2) -0.007(2)
C32 0.122(4) 0.052(3) 0.077(3) 0.012(3) 0.054(3) 0.000(3)
C33 0.152(6) 0.064(4) 0.088(4) 0.016(3) 0.054(4) -0.010(4)
C34 0.147(6) 0.100(5) 0.096(5) 0.032(4) 0.057(4) -0.012(4)
C35 0.144(6) 0.176(7) 0.150(6) 0.073(5) 0.113(5) 0.054(5)
C36 0.123(5) 0.100(4) 0.101(4) 0.046(3) 0.075(4) 0.028(4)
C37 0.044(2) 0.040(3) 0.047(3) -0.004(2) 0.003(2) -0.002(2)
C38 0.069(3) 0.042(3) 0.062(3) 0.003(2) 0.005(3) 0.003(2)
C39 0.088(4) 0.074(4) 0.067(3) 0.002(3) -0.015(3) -0.002(3)
C40 0.078(4) 0.059(3) 0.092(4) 0.019(3) -0.012(3) 0.010(3)
C41 0.087(4) 0.037(3) 0.105(4) 0.001(3) -0.004(3) 0.011(3)
C42 0.075(3) 0.046(3) 0.066(3) -0.007(2) 0.000(2) 0.005(2)
C43 0.041(2) 0.034(2) 0.046(3) 0.0026(19) 0.013(2) 0.0075(18)
C44 0.055(3) 0.037(2) 0.048(3) -0.0036(19) 0.021(2) -0.005(2)
C45 0.057(3) 0.046(3) 0.072(3) -0.002(2) 0.026(3) -0.006(2)
C46 0.057(3) 0.056(3) 0.066(3) -0.012(3) 0.005(3) -0.014(2)
C47 0.085(4) 0.069(3) 0.046(3) -0.021(2) 0.008(3) -0.012(3)
C48 0.067(3) 0.059(3) 0.049(3) -0.006(2) 0.022(2) -0.006(2)
C49 0.065(3) 0.047(3) 0.057(3) -0.017(2) 0.023(2) -0.013(2)
C50 0.070(4) 0.076(3) 0.101(4) -0.010(3) 0.044(3) -0.004(3)
C51 0.077(4) 0.111(5) 0.157(6) -0.024(4) 0.074(5) -0.009(4)
C52 0.114(6) 0.117(6) 0.146(6) -0.023(5) 0.093(5) -0.031(5)
C53 0.141(6) 0.120(5) 0.102(5) 0.000(4) 0.079(5) -0.037(5)
C54 0.088(4) 0.080(4) 0.081(4) 0.005(3) 0.044(3) 0.001(3)
C55 0.110(4) 0.077(4) 0.055(3) 0.002(3) 0.033(3) 0.025(3)
C56 0.127(5) 0.101(4) 0.072(4) -0.005(3) 0.054(4) 0.006(4)
C57 0.170(6) 0.185(7) 0.073(4) 0.014(5) 0.063(4) 0.010(5)
C58 0.328(11) 0.174(8) 0.116(7) -0.006(6) 0.122(7) 0.125(8)
C59 0.481(16) 0.135(7) 0.118(7) 0.033(5) 0.150(8) 0.154(8)
C60 0.367(11) 0.128(6) 0.075(4) 0.016(4) 0.105(6) 0.118(6)
C61 0.091(4) 0.065(3) 0.056(3) -0.017(3) 0.027(3) 0.002(3)
C62 0.127(5) 0.065(4) 0.086(4) -0.004(3) 0.039(3) 0.007(4)
C63 0.180(8) 0.082(5) 0.106(5) 0.003(4) 0.058(6) 0.016(5)
C64 0.239(10) 0.065(5) 0.106(5) -0.002(4) 0.092(7) -0.003(6)
C65 0.142(6) 0.103(5) 0.116(5) -0.023(4) 0.072(4) -0.042(5)
C66 0.111(5) 0.077(4) 0.086(4) -0.012(3) 0.043(4) -0.004(4)
C67 0.069(4) 0.080(3) 0.061(3) 0.001(3) 0.026(3) 0.012(3)
C68 0.077(4) 0.207(7) 0.085(4) 0.032(4) 0.028(4) 0.022(4)
C69 0.089(6) 0.333(11) 0.116(6) 0.041(7) 0.030(5) 0.011(6)
C70 0.072(5) 0.209(8) 0.149(7) -0.003(6) 0.002(5) 0.015(5)
C71 0.106(5) 0.134(5) 0.081(4) -0.001(4) 0.018(5) 0.019(4)
C72 0.073(4) 0.086(4) 0.066(4) -0.007(3) 0.015(3) 0.019(3)
C73 0.067(3) 0.095(4) 0.043(3) 0.006(3) 0.004(2) -0.011(3)
C74 0.096(4) 0.098(4) 0.055(3) 0.031(3) 0.003(3) -0.027(3)
C75 0.101(5) 0.124(5) 0.085(5) 0.045(4) -0.003(4) -0.041(4)
C76 0.123(6) 0.212(9) 0.060(5) 0.021(6) 0.018(4) -0.090(6)
C77 0.160(7) 0.168(7) 0.081(5) -0.001(5) 0.045(4) -0.043(6)
C78 0.106(4) 0.123(5) 0.051(3) 0.014(4) 0.022(3) -0.007(3)
C79 0.050(3) 0.053(3) 0.043(3) 0.000(2) 0.002(2) -0.008(2)
C80 0.061(4) 0.105(4) 0.077(4) 0.027(3) -0.002(3) -0.007(3)
C81 0.064(4) 0.124(5) 0.103(5) 0.017(4) -0.018(3) 0.004(4)
C82 0.049(3) 0.104(5) 0.104(5) -0.018(4) 0.012(3) -0.021(3)
C83 0.067(4) 0.072(3) 0.075(3) -0.005(3) 0.015(3) -0.012(3)
C84 0.050(3) 0.063(3) 0.062(3) -0.002(2) 0.008(2) -0.002(2)
C85 0.054(3) 0.044(2) 0.038(2) 0.005(2) 0.005(2) -0.003(2)
C86 0.065(3) 0.044(3) 0.070(3) 0.005(2) 0.022(3) -0.002(2)
C87 0.095(4) 0.055(3) 0.079(4) -0.007(3) 0.033(3) 0.004(3)
C88 0.094(4) 0.055(3) 0.080(4) -0.014(3) 0.019(3) -0.007(3)
C89 0.072(3) 0.057(3) 0.083(4) 0.000(3) 0.015(3) -0.021(3)
C90 0.067(3) 0.057(3) 0.061(3) -0.001(2) 0.017(3) -0.008(3)
F1 0.0882(17) 0.0541(14) 0.0469(13) -0.0142(11) 0.0267(12) -0.0340(13)
F2 0.0448(14) 0.0863(16) 0.0461(13) 0.0180(12) 0.0121(11) 0.0101(13)
N1 0.0335(18) 0.0312(17) 0.0279(17) -0.0003(13) 0.0043(15) -0.0055(13)
N2 0.040(2) 0.0407(18) 0.0281(18) -0.0029(14) 0.0079(16) -0.0110(15)
P1 0.0549(7) 0.0336(6) 0.0426(6) -0.0024(5) 0.0149(5) -0.0070(5)
P2 0.0462(7) 0.0411(6) 0.0433(6) -0.0063(5) 0.0126(5) -0.0026(5)
P3 0.0717(9) 0.0662(8) 0.0525(7) -0.0077(6) 0.0245(7) 0.0047(7)
P4 0.0553(7) 0.0579(7) 0.0396(6) 0.0027(5) 0.0083(5) -0.0079(6)
Pd1 0.04139(18) 0.03492(16) 0.03976(17) -0.00241(14) 0.01078(14) -0.00517(14)
Pd2 0.0512(2) 0.0564(2) 0.03914(18) -0.00906(16) 0.01158(15) -0.00714(16)

loop_
_atom_type_symbol
_atom_type_description
_atom_type_scat_dispersion_real
_atom_type_scat_dispersion_imag
_atom_type_scat_source
C C 0.0033 0.0016 'International Tables Vol C Tables 4.2.6.8 and 6.1.1.4'
H H 0.0000 0.0000 'International Tables Vol C Tables 4.2.6.8 and 6.1.1.4'
N N 0.0061 0.0033 'International Tables Vol C Tables 4.2.6.8 and 6.1.1.4'
F F 0.0171 0.0103 'International Tables Vol C Tables 4.2.6.8 and 6.1.1.4'
P P 0.1023 0.0942 'International Tables Vol C Tables 4.2.6.8 and 6.1.1.4'
Br Br -0.2901 2.4595 'International Tables Vol C Tables 4.2.6.8 and 6.1.1.4'
Pd Pd -0.9988 1.0072 'International Tables Vol C Tables 4.2.6.8 and 6.1.1.4'
B B 0.0013 0.0007 'International Tables Vol C Tables 4.2.6.8 and 6.1.1.4'

loop_
_geom_angle_atom_site_label_1
_geom_angle_atom_site_label_2
_geom_angle_atom_site_label_3
_geom_angle
F2 B1 F1 108.9(3)
F2 B1 N2 110.6(3)
F1 B1 N2 108.6(3)
F2 B1 N1 109.3(3)
F1 B1 N1 110.9(3)
N2 B1 N1 108.7(3)
N1 C1 C2 105.7(3)
N1 C1 Pd1 124.0(2)
C2 C1 Pd1 130.0(3)
C3 C2 C1 110.8(3)
C3 C2 Br1 125.3(3)
C1 C2 Br1 123.9(3)
C2 C3 C4 106.0(3)
C2 C3 H3 127.0
C4 C3 H3 127.0
C5 C4 C3 130.3(3)
C5 C4 N1 121.7(3)
C3 C4 N1 107.9(3)
C6 C5 C4 120.3(3)
C6 C5 C10 119.0(3)
C4 C5 C10 120.7(3)
C5 C6 N2 122.2(3)
C5 C6 C7 130.2(4)
N2 C6 C7 107.6(3)
C8 C7 C6 106.4(3)
C8 C7 H7 126.8
C6 C7 H7 126.8
C7 C8 C9 109.8(3)
C7 C8 Br3 125.0(3)
C9 C8 Br3 125.2(3)
N2 C9 C8 106.9(3)
N2 C9 Pd2 126.0(3)
C8 C9 Pd2 127.0(3)
C15 C10 C11 119.4(4)
C15 C10 C5 122.0(3)
C11 C10 C5 118.6(3)
C10 C11 C12 118.5(4)
C10 C11 C16 123.4(4)
C12 C11 C16 118.1(4)
C13 C12 C11 122.2(4)
C13 C12 H12 118.9
C11 C12 H12 118.9
C14 C13 C12 118.1(4)
C14 C13 C17 121.1(5)
C12 C13 C17 120.8(5)
C13 C14 C15 122.6(5)
C13 C14 H14 118.7
C15 C14 H14 118.7
C10 C15 C14 119.0(4)
C10 C15 C18 121.7(4)
C14 C15 C18 119.3(4)
C11 C16 H16A 109.5
C11 C16 H16B 109.5
H16A C16 H16B 109.5
C11 C16 H16C 109.5
H16A C16 H16C 109.5
H16B C16 H16C 109.5
C13 C17 H17A 109.5
C13 C17 H17B 109.5
H17A C17 H17B 109.5
C13 C17 H17C 109.5
H17A C17 H17C 109.5
H17B C17 H17C 109.5
C15 C18 H18A 109.5
C15 C18 H18B 109.5
H18A C18 H18B 109.5
C15 C18 H18C 109.5
H18A C18 H18C 109.5
H18B C18 H18C 109.5
C24 C19 C20 118.3(4)
C24 C19 P1 123.6(3)
C20 C19 P1 118.1(3)
C21 C20 C19 119.8(4)
C21 C20 H20 120.1
C19 C20 H20 120.1
C22 C21 C20 121.7(4)
C22 C21 H21 119.2
C20 C21 H21 119.2
C21 C22 C23 119.0(5)
C21 C22 H22 120.5
C23 C22 H22 120.5
C22 C23 C24 120.3(4)
C22 C23 H23 119.9
C24 C23 H23 119.9
C19 C24 C23 120.9(4)
C19 C24 H24 119.5
C23 C24 H24 119.5
C26 C25 C30 118.6(4)
C26 C25 P1 119.8(3)
C30 C25 P1 121.6(3)
C27 C26 C25 121.6(4)
C27 C26 H26 119.2
C25 C26 H26 119.2
C26 C27 C28 119.0(4)
C26 C27 H27 120.5
C28 C27 H27 120.5
C29 C28 C27 120.4(5)
C29 C28 H28 119.8
C27 C28 H28 119.8
C28 C29 C30 121.4(5)
C28 C29 H29 119.3
C30 C29 H29 119.3
C25 C30 C29 119.0(4)
C25 C30 H30 120.5
C29 C30 H30 120.5
C36 C31 C32 117.3(4)
C36 C31 P1 120.4(4)
C32 C31 P1 122.2(4)
C31 C32 C33 122.1(5)
C31 C32 H32 118.9
C33 C32 H32 118.9
C34 C33 C32 120.1(6)
C34 C33 H33 119.9
C32 C33 H33 119.9
C33 C34 C35 119.6(6)
C33 C34 H34 120.2
C35 C34 H34 120.2
C34 C35 C36 120.1(6)
C34 C35 H35 120.0
C36 C35 H35 120.0
C31 C36 C35 120.7(5)
C31 C36 H36 119.6
C35 C36 H36 119.6
C38 C37 C42 118.0(4)
C38 C37 P2 121.8(3)
C42 C37 P2 120.2(3)
C37 C38 C39 120.6(4)
C37 C38 H38 119.7
C39 C38 H38 119.7
C40 C39 C38 120.8(4)
C40 C39 H39 119.6
C38 C39 H39 119.6
C41 C40 C39 119.0(4)
C41 C40 H40 120.5
C39 C40 H40 120.5
C40 C41 C42 119.9(4)
C40 C41 H41 120.0
C42 C41 H41 120.0
C41 C42 C37 121.6(4)
C41 C42 H42 119.2
C37 C42 H42 119.2
C44 C43 C48 118.4(4)
C44 C43 P2 118.1(3)
C48 C43 P2 123.3(3)
C45 C44 C43 121.1(4)
C45 C44 H44 119.4
C43 C44 H44 119.4
C44 C45 C46 120.2(4)
C44 C45 H45 119.9
C46 C45 H45 119.9
C47 C46 C45 119.7(4)
C47 C46 H46 120.2
C45 C46 H46 120.2
C46 C47 C48 121.0(4)
C46 C47 H47 119.5
C48 C47 H47 119.5
C47 C48 C43 119.6(4)
C47 C48 H48 120.2
C43 C48 H48 120.2
C54 C49 C50 117.7(4)
C54 C49 P2 118.8(4)
C50 C49 P2 123.5(4)
C49 C50 C51 120.8(5)
C49 C50 H50 119.6
C51 C50 H50 119.6
C52 C51 C50 120.6(6)
C52 C51 H51 119.7
C50 C51 H51 119.7
C51 C52 C53 120.3(7)
C51 C52 H52 119.8
C53 C52 H52 119.8
C52 C53 C54 120.5(6)
C52 C53 H53 119.8
C54 C53 H53 119.8
C49 C54 C53 120.0(5)
C49 C54 H54 120.0
C53 C54 H54 120.0
C56 C55 C60 117.7(5)
C56 C55 P3 120.0(4)
C60 C55 P3 121.8(4)
C55 C56 C57 121.1(5)
C55 C56 H56 119.5
C57 C56 H56 119.5
C58 C57 C56 118.6(6)
C58 C57 H57 120.7
C56 C57 H57 120.7
C59 C58 C57 121.4(7)
C59 C58 H58 119.3
C57 C58 H58 119.3
C58 C59 C60 120.5(7)
C58 C59 H59 119.7
C60 C59 H59 119.7
C55 C60 C59 120.6(6)
C55 C60 H60 119.7
C59 C60 H60 119.7
C66 C61 C62 118.5(5)
C66 C61 P3 121.7(4)
C62 C61 P3 119.8(5)
C63 C62 C61 121.4(6)
C63 C62 H62 119.3
C61 C62 H62 119.3
C64 C63 C62 119.5(7)
C64 C63 H63 120.2
C62 C63 H63 120.2
C63 C64 C65 121.9(8)
C63 C64 H64 119.0
C65 C64 H64 119.0
C64 C65 C66 118.9(7)
C64 C65 H65 120.6
C66 C65 H65 120.6
C61 C66 C65 119.8(5)
C61 C66 H66 120.1
C65 C66 H66 120.1
C72 C67 C68 117.6(5)
C72 C67 P3 118.7(4)
C68 C67 P3 123.7(4)
C69 C68 C67 122.5(6)
C69 C68 H68 118.8
C67 C68 H68 118.8
C70 C69 C68 118.6(7)
C70 C69 H69 120.7
C68 C69 H69 120.7
C69 C70 C71 121.3(7)
C69 C70 H70 119.3
C71 C70 H70 119.3
C72 C71 C70 118.6(6)
C72 C71 H71 120.7
C70 C71 H71 120.7
C71 C72 C67 121.4(5)
C71 C72 H72 119.3
C67 C72 H72 119.3
C78 C73 C74 118.7(5)
C78 C73 P4 120.4(4)
C74 C73 P4 120.8(4)
C73 C74 C75 119.5(5)
C73 C74 H74 120.3
C75 C74 H74 120.3
C76 C75 C74 119.7(6)
C76 C75 H75 120.1
C74 C75 H75 120.1
C77 C76 C75 121.0(7)
C77 C76 H76 119.5
C75 C76 H76 119.5
C76 C77 C78 119.2(7)
C76 C77 H77 120.4
C78 C77 H77 120.4
C73 C78 C77 121.9(6)
C73 C78 H78 119.1
C77 C78 H78 119.1
C80 C79 C84 118.2(4)
C80 C79 P4 122.2(4)
C84 C79 P4 119.4(3)
C79 C80 C81 120.0(5)
C79 C80 H80 120.0
C81 C80 H80 120.0
C82 C81 C80 121.5(5)
C82 C81 H81 119.3
C80 C81 H81 119.3
C81 C82 C83 118.8(5)
C81 C82 H82 120.6
C83 C82 H82 120.6
C82 C83 C84 119.9(5)
C82 C83 H83 120.1
C84 C83 H83 120.1
C79 C84 C83 121.6(4)
C79 C84 H84 119.2
C83 C84 H84 119.2
C86 C85 C90 118.4(4)
C86 C85 P4 122.5(3)
C90 C85 P4 119.1(3)
C85 C86 C87 120.1(4)
C85 C86 H86 119.9
C87 C86 H86 119.9
C88 C87 C86 120.5(5)
C88 C87 H87 119.8
C86 C87 H87 119.8
C87 C88 C89 120.1(5)
C87 C88 H88 120.0
C89 C88 H88 120.0
C88 C89 C90 120.5(4)
C88 C89 H89 119.8
C90 C89 H89 119.8
C89 C90 C85 120.5(4)
C89 C90 H90 119.8
C85 C90 H90 119.8
C1 N1 C4 109.5(3)
C1 N1 B1 127.2(3)
C4 N1 B1 123.3(3)
C9 N2 C6 109.1(3)
C9 N2 B1 127.3(3)
C6 N2 B1 123.6(3)
C19 P1 C25 106.30(18)
C19 P1 C31 101.44(19)
C25 P1 C31 104.90(18)
C19 P1 Pd1 119.67(12)
C25 P1 Pd1 112.26(13)
C31 P1 Pd1 110.83(15)
C37 P2 C43 100.22(17)
C37 P2 C49 104.3(2)
C43 P2 C49 104.17(17)
C37 P2 Pd1 119.42(13)
C43 P2 Pd1 119.08(12)
C49 P2 Pd1 107.81(13)
C67 P3 C55 104.1(2)
C67 P3 C61 100.8(2)
C55 P3 C61 105.1(2)
C67 P3 Pd2 116.31(14)
C55 P3 Pd2 108.54(17)
C61 P3 Pd2 120.31(19)
C79 P4 C73 105.2(2)
C79 P4 C85 106.28(19)
C73 P4 C85 101.4(2)
C79 P4 Pd2 111.69(14)
C73 P4 Pd2 111.86(19)
C85 P4 Pd2 119.09(12)
C1 Pd1 P1 91.09(9)
C1 Pd1 P2 91.95(9)
P1 Pd1 P2 167.80(4)
C1 Pd1 Br2 174.68(10)
P1 Pd1 Br2 90.49(3)
P2 Pd1 Br2 87.55(3)
C9 Pd2 P4 90.73(10)
C9 Pd2 P3 89.89(11)
P4 Pd2 P3 169.10(4)
C9 Pd2 Br4 177.64(11)
P4 Pd2 Br4 89.95(3)
P3 Pd2 Br4 89.87(3)

loop_
_geom_bond_atom_site_label_1
_geom_bond_atom_site_label_2
_geom_bond_distance
B1 F2 1.378(4)
B1 F1 1.379(4)
B1 N2 1.545(5)
B1 N1 1.551(5)
Br1 C2 1.883(3)
Br2 Pd1 2.4974(7)
Br3 C8 1.886(3)
Br4 Pd2 2.4948(6)
C1 N1 1.348(4)
C1 C2 1.411(4)
C1 Pd1 1.985(3)
C2 C3 1.356(4)
C3 C4 1.394(4)
C3 H3 0.9300
C4 C5 1.392(4)
C4 N1 1.400(4)
C5 C6 1.387(4)
C5 C10 1.497(5)
C6 N2 1.393(4)
C6 C7 1.407(4)
C7 C8 1.354(4)
C7 H7 0.9300
C8 C9 1.409(4)
C9 N2 1.346(4)
C9 Pd2 1.992(3)
C10 C15 1.392(5)
C10 C11 1.394(5)
C11 C12 1.405(5)
C11 C16 1.496(5)
C12 C13 1.368(6)
C12 H12 0.9300
C13 C14 1.352(6)
C13 C17 1.528(6)
C14 C15 1.396(5)
C14 H14 0.9300
C15 C18 1.515(5)
C16 H16A 0.9600
C16 H16B 0.9600
C16 H16C 0.9600
C17 H17A 0.9600
C17 H17B 0.9600
C17 H17C 0.9600
C18 H18A 0.9600
C18 H18B 0.9600
C18 H18C 0.9600
C19 C24 1.374(5)
C19 C20 1.391(5)
C19 P1 1.809(4)
C20 C21 1.384(5)
C20 H20 0.9300
C21 C22 1.359(5)
C21 H21 0.9300
C22 C23 1.370(6)
C22 H22 0.9300
C23 C24 1.392(5)
C23 H23 0.9300
C24 H24 0.9300
C25 C26 1.374(5)
C25 C30 1.385(5)
C25 P1 1.818(4)
C26 C27 1.368(5)
C26 H26 0.9300
C27 C28 1.378(6)
C27 H27 0.9300
C28 C29 1.334(6)
C28 H28 0.9300
C29 C30 1.389(6)
C29 H29 0.9300
C30 H30 0.9300
C31 C36 1.332(5)
C31 C32 1.359(5)
C31 P1 1.830(4)
C32 C33 1.382(6)
C32 H32 0.9300
C33 C34 1.306(6)
C33 H33 0.9300
C34 C35 1.357(7)
C34 H34 0.9300
C35 C36 1.399(6)
C35 H35 0.9300
C36 H36 0.9300
C37 C38 1.350(4)
C37 C42 1.379(5)
C37 P2 1.820(4)
C38 C39 1.387(5)
C38 H38 0.9300
C39 C40 1.367(5)
C39 H39 0.9300
C40 C41 1.356(5)
C40 H40 0.9300
C41 C42 1.376(5)
C41 H41 0.9300
C42 H42 0.9300
C43 C44 1.378(4)
C43 C48 1.401(4)
C43 P2 1.821(4)
C44 C45 1.363(5)
C44 H44 0.9300
C45 C46 1.379(5)
C45 H45 0.9300
C46 C47 1.356(5)
C46 H46 0.9300
C47 C48 1.376(5)
C47 H47 0.9300
C48 H48 0.9300
C49 C54 1.385(5)
C49 C50 1.385(5)
C49 P2 1.831(4)
C50 C51 1.386(6)
C50 H50 0.9300
C51 C52 1.336(7)
C51 H51 0.9300
C52 C53 1.357(7)
C52 H52 0.9300
C53 C54 1.397(6)
C53 H53 0.9300
C54 H54 0.9300
C55 C56 1.342(6)
C55 C60 1.361(6)
C55 P3 1.821(4)
C56 C57 1.428(6)
C56 H56 0.9300
C57 C58 1.333(7)
C57 H57 0.9300
C58 C59 1.304(8)
C58 H58 0.9300
C59 C60 1.403(7)
C59 H59 0.9300
C60 H60 0.9300
C61 C66 1.363(6)
C61 C62 1.390(6)
C61 P3 1.822(5)
C62 C63 1.364(7)
C62 H62 0.9300
C63 C64 1.328(8)
C63 H63 0.9300
C64 C65 1.368(8)
C64 H64 0.9300
C65 C66 1.404(6)
C65 H65 0.9300
C66 H66 0.9300
C67 C72 1.368(5)
C67 C68 1.380(6)
C67 P3 1.809(5)
C68 C69 1.351(7)
C68 H68 0.9300
C69 C70 1.351(7)
C69 H69 0.9300
C70 C71 1.383(7)
C70 H70 0.9300
C71 C72 1.363(6)
C71 H71 0.9300
C72 H72 0.9300
C73 C78 1.353(6)
C73 C74 1.379(6)
C73 P4 1.819(5)
C74 C75 1.396(6)
C74 H74 0.9300
C75 C76 1.363(8)
C75 H75 0.9300
C76 C77 1.342(8)
C76 H76 0.9300
C77 C78 1.383(7)
C77 H77 0.9300
C78 H78 0.9300
C79 C80 1.365(5)
C79 C84 1.367(5)
C79 P4 1.812(4)
C80 C81 1.381(6)
C80 H80 0.9300
C81 C82 1.358(6)
C81 H81 0.9300
C82 C83 1.360(6)
C82 H82 0.9300
C83 C84 1.378(5)
C83 H83 0.9300
C84 H84 0.9300
C85 C86 1.367(5)
C85 C90 1.382(5)
C85 P4 1.825(4)
C86 C87 1.396(5)
C86 H86 0.9300
C87 C88 1.340(6)
C87 H87 0.9300
C88 C89 1.357(5)
C88 H88 0.9300
C89 C90 1.373(5)
C89 H89 0.9300
C90 H90 0.9300
P1 Pd1 2.3227(10)
P2 Pd1 2.3435(10)
P3 Pd2 2.3540(12)
P4 Pd2 2.3178(12)

loop_
_platon_squeeze_void_nr
_platon_squeeze_void_average_x
_platon_squeeze_void_average_y
_platon_squeeze_void_average_z
_platon_squeeze_void_volume
_platon_squeeze_void_count_electrons
_platon_squeeze_void_content
1 0.250 0.004 0.250 1126 281 ' '
2 -0.250 0.189 0.750 1126 282 ' '
